data_2222401
loop_
_publ_author_name
'Clark, George R.'
'Lensink, Cornelis'
'Slade, Angela T.'
'Wright, L. James'

_publ_section_title
;Bis[(1<i>S</i>*,2<i>S</i>*)-<i>trans</i>-1,2-bis(diphenylphosphinoxy)cyclohexane]chloridoruthenium(II)
 trifluoromethanesulfonate dichloromethane disolvate
;
_journal_coeditor_code LH2843
_journal_issue 7
_journal_name_full 'Acta Crystallographica Section E'
_journal_page_first m804
_journal_page_last m805
_journal_paper_doi 10.1107/S1600536809023034
_journal_volume 65
_journal_year 2009
_chemical_formula_iupac '[Ru Cl (C30 H30 O2 P2)2]C F3 S O3 ,2C H2 Cl2'
_chemical_formula_moiety 'C60 H60 Cl O4 P4 Ru +, C F3 O3 S -, 2(C H2 Cl2)'
_chemical_formula_sum 'C63 H64 Cl5 F3 O7 P4 Ru S'
_chemical_formula_weight 1424.40
_chemical_name_systematic
;
Bis[(1<i>S</i>*,2<i>S</i>*)-<i>trans</i>-1,2-
bis(diphenylphosphinoxy)cyclohexane]chloridoruthenium(II)
trifluoromethanesulfonate dichloromethane disolvate
;
_space_group_IT_number 61
_symmetry_cell_setting orthorhombic
_symmetry_space_group_name_Hall '-P 2ac 2ab'
_symmetry_space_group_name_H-M 'P b c a'
_atom_sites_solution_hydrogens geom
_atom_sites_solution_primary direct
_atom_sites_solution_secondary difmap
_audit_creation_method SHELXL-97
_cell_angle_alpha 90.00
_cell_angle_beta 90.00
_cell_angle_gamma 90.00
_cell_formula_units_Z 8
_cell_length_a 16.7887(5)
_cell_length_b 22.9766(6)
_cell_length_c 32.6782(9)
_cell_measurement_reflns_used 8192
_cell_measurement_temperature 85(2)
_cell_measurement_theta_max 25.77
_cell_measurement_theta_min 1.63
_cell_volume 12605.5(6)
_computing_cell_refinement 'SAINT (Siemens, 1995)'
_computing_data_collection 'SMART (Siemens, 1995)'
_computing_data_reduction SAINT
_computing_molecular_graphics 'Ortep-III (Burnett & Johnson, 1996)'
_computing_publication_material 'SHELXTL (Sheldrick, 2008)'
_computing_structure_refinement 'SHELXL97 (Sheldrick, 2008)'
_computing_structure_solution 'SHELXS97 (Sheldrick, 2008)'
_diffrn_ambient_temperature 85(2)
_diffrn_measured_fraction_theta_full 0.997
_diffrn_measured_fraction_theta_max 0.997
_diffrn_measurement_device_type 'Siemens SMART CCD'
_diffrn_measurement_method 'Area detector \w scans'
_diffrn_radiation_monochromator graphite
_diffrn_radiation_source 'fine-focus sealed tube'
_diffrn_radiation_type MoK\a
_diffrn_radiation_wavelength 0.71073
_diffrn_reflns_av_R_equivalents 0.0492
_diffrn_reflns_av_sigmaI/netI 0.0634
_diffrn_reflns_limit_h_max 20
_diffrn_reflns_limit_h_min 0
_diffrn_reflns_limit_k_max 28
_diffrn_reflns_limit_k_min 0
_diffrn_reflns_limit_l_max 39
_diffrn_reflns_limit_l_min 0
_diffrn_reflns_number 70582
_diffrn_reflns_theta_full 25.77
_diffrn_reflns_theta_max 25.77
_diffrn_reflns_theta_min 1.63
_diffrn_standards_decay_% 0
_diffrn_standards_interval_count 0
_diffrn_standards_interval_time 0
_diffrn_standards_number 0
_exptl_absorpt_coefficient_mu 0.657
_exptl_absorpt_correction_T_max 0.930163
_exptl_absorpt_correction_T_min 0.807669
_exptl_absorpt_correction_type multi-scan
_exptl_absorpt_process_details 'SADABS; Sheldrick, 1996'
_exptl_crystal_colour orange
_exptl_crystal_density_diffrn 1.501
_exptl_crystal_density_method 'not measured'
_exptl_crystal_description needle
_exptl_crystal_F_000 5840
_exptl_crystal_size_max 0.32
_exptl_crystal_size_mid 0.18
_exptl_crystal_size_min 0.10
_refine_diff_density_max 1.099
_refine_diff_density_min -1.163
_refine_ls_extinction_method none
_refine_ls_goodness_of_fit_ref 1.055
_refine_ls_hydrogen_treatment constr
_refine_ls_matrix_type full
_refine_ls_number_parameters 757
_refine_ls_number_reflns 12041
_refine_ls_number_restraints 0
_refine_ls_restrained_S_all 1.055
_refine_ls_R_factor_all 0.1005
_refine_ls_R_factor_gt 0.0586
_refine_ls_shift/su_max 0.001
_refine_ls_shift/su_mean 0.000
_refine_ls_structure_factor_coef Fsqd
_refine_ls_weighting_details 'calc w=1/[\s^2^(Fo^2^)+(0.0418P)^2^+54.6685P] where P=(Fo^2^+2Fc^2^)/3'
_refine_ls_weighting_scheme calc
_refine_ls_wR_factor_gt 0.1158
_refine_ls_wR_factor_ref 0.1356
_reflns_number_gt 8363
_reflns_number_total 12041
_reflns_threshold_expression I>2\s(I)
_cod_data_source_file lh2843.cif
_cod_data_source_block I
_cod_depositor_comments
;
The following automatic conversions were performed:
'_symmetry_cell_setting' value 'Orthorhombic' changed to 'orthorhombic'
according to '/home/saulius/struct/CIF-dictionaries/cif_core.dic'
dictionary named 'cif_core.dic' version 2.4.1 from 2010-06-29.

Automatic conversion script
Id: cif_fix_enum 1527 2010-12-29 10:47:43Z saulius 

The following automatic conversions were performed:

'_symmetry_cell_setting' value 'Orthorhombic' changed to
'orthorhombic' according to
/home/saulius/struct/CIF-dictionaries/cif_core.dic dictionary named
'cif_core.dic' version 2.4.1 from 2010-06-29.

Automatic conversion script
Id: cif_fix_values 1715 2011-07-08 13:25:40Z adriana 
;
_cod_original_sg_symbol_Hall -p_2ac_2ab
_cod_original_sg_symbol_H-M Pbca
_cod_database_code 2222401
_cod_database_fobs_code 2222401

loop_
_symmetry_equiv_pos_as_xyz
'x, y, z'
'-x+1/2, -y, z+1/2'
'-x, y+1/2, -z+1/2'
'x+1/2, -y+1/2, -z'
'-x, -y, -z'
'x-1/2, y, -z-1/2'
'x, -y-1/2, z-1/2'
'-x-1/2, y-1/2, z'

loop_
_atom_site_type_symbol
_atom_site_label
_atom_site_fract_x
_atom_site_fract_y
_atom_site_fract_z
_atom_site_U_iso_or_equiv
_atom_site_adp_type
_atom_site_calc_flag
_atom_site_refinement_flags
_atom_site_occupancy
_atom_site_disorder_assembly
_atom_site_disorder_group
Ru Ru 0.36096(2) 0.821139(16) 0.162484(11) 0.01309(10) Uani d . 1 . .
Cl Cl1 0.34785(8) 0.81826(6) 0.23509(4) 0.0285(3) Uani d . 1 . .
Cl Cl2 0.78357(12) 0.81608(10) 0.12744(9) 0.0868(8) Uani d . 1 . .
Cl Cl3 0.94715(12) 0.78269(9) 0.14459(7) 0.0707(6) Uani d . 1 . .
Cl Cl4 0.84460(11) 0.69420(9) 0.05105(5) 0.0596(5) Uani d . 1 . .
Cl Cl5 0.90640(12) 0.59698(9) 0.09840(8) 0.0778(7) Uani d . 1 . .
S S 0.64455(8) 0.55087(6) 0.10378(4) 0.0245(3) Uani d . 1 . .
P P1 0.41043(7) 0.72403(5) 0.17001(4) 0.0154(3) Uani d . 1 . .
P P2 0.28069(7) 0.79050(5) 0.11283(4) 0.0149(3) Uani d . 1 . .
P P3 0.44373(7) 0.85361(5) 0.11368(4) 0.0146(3) Uani d . 1 . .
P P4 0.31043(7) 0.91891(5) 0.17092(4) 0.0155(3) Uani d . 1 . .
F F1 0.7117(2) 0.49198(16) 0.04455(11) 0.0509(10) Uani d . 1 . .
F F2 0.6522(2) 0.43894(14) 0.08938(10) 0.0469(9) Uani d . 1 . .
F F3 0.5832(2) 0.48723(15) 0.04537(11) 0.0473(9) Uani d . 1 . .
O O1 0.39459(19) 0.67565(14) 0.13525(10) 0.0182(7) Uani d . 1 . .
O O2 0.32316(18) 0.75725(13) 0.07524(10) 0.0169(7) Uani d . 1 . .
O O3 0.40149(19) 0.89216(13) 0.07866(9) 0.0166(7) Uani d . 1 . .
O O4 0.3252(2) 0.96987(14) 0.13792(10) 0.0197(7) Uani d . 1 . .
O O5 0.6393(2) 0.60028(15) 0.07688(10) 0.0266(8) Uani d . 1 . .
O O6 0.5733(2) 0.53826(18) 0.12712(11) 0.0346(10) Uani d . 1 . .
O O7 0.7175(2) 0.54643(15) 0.12665(11) 0.0251(8) Uani d . 1 . .
C C1 0.4121(3) 0.6764(2) 0.09159(14) 0.0189(10) Uani d . 1 . .
H H1 0.4572 0.7023 0.0858 0.023 Uiso calc R 1 . .
C C2 0.4320(3) 0.6141(2) 0.07991(15) 0.0216(11) Uani d . 1 . .
H H2A 0.3877 0.5888 0.0869 0.026 Uiso calc R 1 . .
H H2B 0.4783 0.6011 0.0951 0.026 Uiso calc R 1 . .
C C3 0.4486(3) 0.6101(2) 0.03408(16) 0.0265(12) Uani d . 1 . .
H H3A 0.4942 0.6342 0.0274 0.032 Uiso calc R 1 . .
H H3B 0.4616 0.5702 0.0270 0.032 Uiso calc R 1 . .
C C4 0.3771(3) 0.6298(2) 0.00926(17) 0.0269(12) Uani d . 1 . .
H H4A 0.3339 0.6022 0.0129 0.032 Uiso calc R 1 . .
H H4B 0.3910 0.6304 -0.0195 0.032 Uiso calc R 1 . .
C C5 0.3492(3) 0.6903(2) 0.02230(15) 0.0225(11) Uani d . 1 . .
H H5A 0.2988 0.6988 0.0091 0.027 Uiso calc R 1 . .
H H5B 0.3877 0.7189 0.0130 0.027 Uiso calc R 1 . .
C C6 0.3390(3) 0.6960(2) 0.06875(15) 0.0188(11) Uani d . 1 . .
H H6 0.2930 0.6730 0.0776 0.023 Uiso calc R 1 . .
C C11 0.3956(3) 0.9549(2) 0.07476(15) 0.0191(11) Uani d . 1 . .
H H11 0.4409 0.9731 0.0887 0.023 Uiso calc R 1 . .
C C12 0.4000(3) 0.9688(2) 0.02941(15) 0.0276(12) Uani d . 1 . .
H H12A 0.3582 0.9480 0.0150 0.033 Uiso calc R 1 . .
H H12B 0.4509 0.9562 0.0186 0.033 Uiso calc R 1 . .
C C13 0.3902(3) 1.0340(2) 0.02276(17) 0.0305(13) Uani d . 1 . .
H H13A 0.4341 1.0545 0.0355 0.037 Uiso calc R 1 . .
H H13B 0.3911 1.0425 -0.0063 0.037 Uiso calc R 1 . .
C C14 0.3118(3) 1.0549(2) 0.04109(16) 0.0280(12) Uani d . 1 . .
H H14A 0.3071 1.0966 0.0374 0.034 Uiso calc R 1 . .
H H14B 0.2678 1.0364 0.0270 0.034 Uiso calc R 1 . .
C C15 0.3077(3) 1.0405(2) 0.08646(15) 0.0216(11) Uani d . 1 . .
H H15A 0.2564 1.0527 0.0972 0.026 Uiso calc R 1 . .
H H15B 0.3487 1.0620 0.1009 0.026 Uiso calc R 1 . .
C C16 0.3188(3) 0.9755(2) 0.09446(15) 0.0193(11) Uani d . 1 . .
H H16 0.2733 0.9533 0.0841 0.023 Uiso calc R 1 . .
C C21 0.5168(3) 0.7227(2) 0.18084(14) 0.0157(10) Uani d . 1 . .
C C22 0.5640(3) 0.6762(2) 0.16839(15) 0.0212(11) Uani d . 1 . .
H H22 0.5415 0.6455 0.1540 0.025 Uiso calc R 1 . .
C C23 0.6445(3) 0.6759(2) 0.17755(16) 0.0244(11) Uani d . 1 . .
H H23 0.6760 0.6448 0.1690 0.029 Uiso calc R 1 . .
C C24 0.6787(3) 0.7212(2) 0.19929(16) 0.0233(11) Uani d . 1 . .
H H24 0.7327 0.7206 0.2055 0.028 Uiso calc R 1 . .
C C25 0.6320(3) 0.7673(2) 0.21173(16) 0.0228(11) Uani d . 1 . .
H H25 0.6549 0.7979 0.2261 0.027 Uiso calc R 1 . .
C C26 0.5511(3) 0.7682(2) 0.20297(15) 0.0200(11) Uani d . 1 . .
H H26 0.5198 0.7992 0.2118 0.024 Uiso calc R 1 . .
C C31 0.3744(3) 0.6792(2) 0.21264(14) 0.0181(10) Uani d . 1 . .
C C32 0.3181(3) 0.6356(2) 0.20568(16) 0.0228(11) Uani d . 1 . .
H H32 0.2978 0.6299 0.1795 0.027 Uiso calc R 1 . .
C C33 0.2924(3) 0.6005(2) 0.23776(18) 0.0300(13) Uani d . 1 . .
H H33 0.2555 0.5712 0.2329 0.036 Uiso calc R 1 . .
C C34 0.3217(3) 0.6093(2) 0.27698(18) 0.0317(14) Uani d . 1 . .
H H34 0.3032 0.5866 0.2985 0.038 Uiso calc R 1 . .
C C35 0.3783(3) 0.6518(2) 0.28402(17) 0.0276(13) Uani d . 1 . .
H H35 0.3989 0.6570 0.3102 0.033 Uiso calc R 1 . .
C C36 0.4044(3) 0.6869(2) 0.25212(15) 0.0203(11) Uani d . 1 . .
H H36 0.4422 0.7156 0.2571 0.024 Uiso calc R 1 . .
C C41 0.2037(3) 0.7407(2) 0.13072(15) 0.0179(10) Uani d . 1 . .
C C42 0.1524(3) 0.7164(2) 0.10137(16) 0.0216(11) Uani d . 1 . .
H H42 0.1591 0.7254 0.0738 0.026 Uiso calc R 1 . .
C C43 0.0919(3) 0.6794(2) 0.11334(16) 0.0240(11) Uani d . 1 . .
H H43 0.0581 0.6634 0.0938 0.029 Uiso calc R 1 . .
C C44 0.0816(3) 0.6659(2) 0.15415(17) 0.0277(12) Uani d . 1 . .
H H44 0.0410 0.6406 0.1619 0.033 Uiso calc R 1 . .
C C45 0.1309(3) 0.6896(2) 0.18354(17) 0.0241(11) Uani d . 1 . .
H H45 0.1233 0.6806 0.2110 0.029 Uiso calc R 1 . .
C C46 0.1924(3) 0.7271(2) 0.17193(15) 0.0183(11) Uani d . 1 . .
H H46 0.2257 0.7431 0.1917 0.022 Uiso calc R 1 . .
C C51 0.2204(3) 0.8402(2) 0.08235(14) 0.0175(10) Uani d . 1 . .
C C52 0.2425(3) 0.8541(2) 0.04189(15) 0.0204(11) Uani d . 1 . .
H H52 0.2892 0.8389 0.0309 0.024 Uiso calc R 1 . .
C C53 0.1951(3) 0.8901(2) 0.01849(16) 0.0279(13) Uani d . 1 . .
H H53 0.2103 0.8992 -0.0081 0.033 Uiso calc R 1 . .
C C54 0.1253(3) 0.9129(2) 0.03420(17) 0.0301(13) Uani d . 1 . .
H H54 0.0943 0.9379 0.0185 0.036 Uiso calc R 1 . .
C C55 0.1021(3) 0.8983(2) 0.07345(17) 0.0284(13) Uani d . 1 . .
H H55 0.0549 0.9132 0.0841 0.034 Uiso calc R 1 . .
C C56 0.1484(3) 0.8617(2) 0.09692(16) 0.0217(11) Uani d . 1 . .
H H56 0.1312 0.8512 0.1230 0.026 Uiso calc R 1 . .
C C61 0.5054(3) 0.80913(19) 0.07959(15) 0.0162(10) Uani d . 1 . .
C C62 0.5730(3) 0.7816(2) 0.09426(16) 0.0206(11) Uani d . 1 . .
H H62 0.5861 0.7846 0.1218 0.025 Uiso calc R 1 . .
C C63 0.6215(3) 0.7497(2) 0.06817(17) 0.0248(12) Uani d . 1 . .
H H63 0.6662 0.7307 0.0784 0.030 Uiso calc R 1 . .
C C64 0.6033(3) 0.7460(2) 0.02706(17) 0.0294(13) Uani d . 1 . .
H H64 0.6355 0.7244 0.0096 0.035 Uiso calc R 1 . .
C C65 0.5375(3) 0.7744(2) 0.01185(17) 0.0271(12) Uani d . 1 . .
H H65 0.5260 0.7726 -0.0160 0.033 Uiso calc R 1 . .
C C66 0.4880(3) 0.8058(2) 0.03791(15) 0.0219(11) Uani d . 1 . .
H H66 0.4433 0.8246 0.0275 0.026 Uiso calc R 1 . .
C C71 0.5219(3) 0.8987(2) 0.13560(15) 0.0178(10) Uani d . 1 . .
C C72 0.5796(3) 0.9220(2) 0.10925(16) 0.0216(11) Uani d . 1 . .
H H72 0.5764 0.9149 0.0813 0.026 Uiso calc R 1 . .
C C73 0.6409(3) 0.9551(2) 0.12447(17) 0.0287(12) Uani d . 1 . .
H H73 0.6787 0.9708 0.1068 0.034 Uiso calc R 1 . .
C C74 0.6463(3) 0.9652(2) 0.16619(17) 0.0290(12) Uani d . 1 . .
H H74 0.6884 0.9871 0.1764 0.035 Uiso calc R 1 . .
C C75 0.5903(3) 0.9432(2) 0.19249(16) 0.0257(12) Uani d . 1 . .
H H75 0.5944 0.9505 0.2204 0.031 Uiso calc R 1 . .
C C76 0.5274(3) 0.9100(2) 0.17760(15) 0.0207(11) Uani d . 1 . .
H H76 0.4893 0.8953 0.1955 0.025 Uiso calc R 1 . .
C C81 0.2040(3) 0.9219(2) 0.18108(15) 0.0196(11) Uani d . 1 . .
C C82 0.1647(3) 0.8756(2) 0.19968(15) 0.0222(11) Uani d . 1 . .
H H82 0.1933 0.8430 0.2079 0.027 Uiso calc R 1 . .
C C83 0.0830(3) 0.8777(2) 0.20608(16) 0.0280(12) Uani d . 1 . .
H H83 0.0570 0.8466 0.2185 0.034 Uiso calc R 1 . .
C C84 0.0406(3) 0.9262(3) 0.19393(18) 0.0357(14) Uani d . 1 . .
H H84 -0.0142 0.9274 0.1978 0.043 Uiso calc R 1 . .
C C85 0.0791(3) 0.9729(3) 0.17612(18) 0.0346(14) Uani d . 1 . .
H H85 0.0502 1.0057 0.1685 0.041 Uiso calc R 1 . .
C C86 0.1607(3) 0.9710(2) 0.16954(17) 0.0280(12) Uani d . 1 . .
H H86 0.1864 1.0025 0.1574 0.034 Uiso calc R 1 . .
C C91 0.3491(3) 0.9619(2) 0.21382(14) 0.0173(10) Uani d . 1 . .
C C92 0.4063(3) 1.0052(2) 0.20654(16) 0.0214(11) Uani d . 1 . .
H H92 0.4265 1.0102 0.1803 0.026 Uiso calc R 1 . .
C C93 0.4329(3) 1.0405(2) 0.23789(16) 0.0260(12) Uani d . 1 . .
H H93 0.4709 1.0690 0.2326 0.031 Uiso calc R 1 . .
C C94 0.4036(3) 1.0337(2) 0.27663(16) 0.0248(12) Uani d . 1 . .
H H94 0.4215 1.0576 0.2977 0.030 Uiso calc R 1 . .
C C95 0.3467(3) 0.9909(2) 0.28454(15) 0.0217(11) Uani d . 1 . .
H H95 0.3274 0.9859 0.3110 0.026 Uiso calc R 1 . .
C C96 0.3191(3) 0.9560(2) 0.25330(14) 0.0182(10) Uani d . 1 . .
H H96 0.2801 0.9283 0.2586 0.022 Uiso calc R 1 . .
C C97 0.6475(4) 0.4893(3) 0.06932(17) 0.0368(14) Uani d . 1 . .
C C98 0.8707(5) 0.8330(3) 0.1544(2) 0.063(2) Uani d . 1 . .
H H98A 0.8592 0.8334 0.1835 0.076 Uiso calc R 1 . .
H H98B 0.8885 0.8716 0.1467 0.076 Uiso calc R 1 . .
C C99 0.8341(4) 0.6512(3) 0.0950(2) 0.0473(17) Uani d . 1 . .
H H99A 0.8376 0.6760 0.1190 0.057 Uiso calc R 1 . .
H H99B 0.7818 0.6333 0.0949 0.057 Uiso calc R 1 . .

loop_
_atom_site_aniso_label
_atom_site_aniso_U_11
_atom_site_aniso_U_22
_atom_site_aniso_U_33
_atom_site_aniso_U_12
_atom_site_aniso_U_13
_atom_site_aniso_U_23
Ru 0.01239(18) 0.01262(18) 0.01425(18) 0.00034(15) 0.00010(16) -0.00034(16)
Cl1 0.0448(8) 0.0227(6) 0.0181(6) 0.0103(6) 0.0046(6) 0.0013(5)
Cl2 0.0485(12) 0.0664(14) 0.145(2) -0.0060(10) 0.0052(13) 0.0341(15)
Cl3 0.0603(12) 0.0550(12) 0.0967(16) 0.0017(10) -0.0156(11) -0.0141(11)
Cl4 0.0636(12) 0.0825(14) 0.0327(9) -0.0088(10) 0.0018(8) 0.0111(9)
Cl5 0.0471(11) 0.0521(12) 0.134(2) -0.0146(9) -0.0125(12) 0.0166(13)
S 0.0284(7) 0.0234(7) 0.0216(7) 0.0031(6) -0.0011(6) 0.0010(5)
P1 0.0153(6) 0.0139(6) 0.0170(6) 0.0013(5) 0.0003(5) -0.0001(5)
P2 0.0133(6) 0.0155(6) 0.0159(6) 0.0002(5) -0.0003(5) -0.0014(5)
P3 0.0129(6) 0.0147(6) 0.0162(6) -0.0003(5) -0.0004(5) 0.0005(5)
P4 0.0165(6) 0.0144(6) 0.0155(6) 0.0009(5) 0.0003(5) -0.0008(5)
F1 0.066(3) 0.052(2) 0.035(2) 0.023(2) 0.0147(18) -0.0037(18)
F2 0.080(3) 0.0223(17) 0.039(2) 0.0076(17) -0.0109(19) 0.0042(15)
F3 0.064(2) 0.035(2) 0.043(2) 0.0024(18) -0.0238(19) -0.0094(17)
O1 0.0193(17) 0.0143(17) 0.0209(18) -0.0018(14) -0.0012(14) -0.0015(15)
O2 0.0187(17) 0.0162(17) 0.0156(17) 0.0006(14) 0.0030(13) -0.0054(14)
O3 0.0186(17) 0.0163(17) 0.0149(17) 0.0014(14) -0.0003(14) -0.0008(14)
O4 0.0288(19) 0.0152(17) 0.0152(17) 0.0007(15) 0.0001(14) -0.0007(14)
O5 0.036(2) 0.0234(19) 0.0202(18) 0.0046(17) 0.0038(17) 0.0055(15)
O6 0.026(2) 0.048(3) 0.030(2) 0.0046(18) 0.0058(17) 0.0086(19)
O7 0.0201(18) 0.028(2) 0.027(2) 0.0027(15) 0.0000(15) -0.0016(16)
C1 0.016(2) 0.022(3) 0.019(2) -0.001(2) 0.002(2) -0.002(2)
C2 0.025(3) 0.017(3) 0.022(3) 0.001(2) 0.000(2) -0.006(2)
C3 0.026(3) 0.022(3) 0.031(3) 0.002(2) 0.004(2) -0.012(2)
C4 0.026(3) 0.026(3) 0.029(3) -0.002(2) 0.002(2) -0.012(2)
C5 0.018(3) 0.027(3) 0.022(3) -0.002(2) -0.003(2) -0.004(2)
C6 0.019(2) 0.018(3) 0.019(3) 0.0000(19) 0.004(2) -0.004(2)
C11 0.020(3) 0.015(2) 0.022(3) 0.000(2) 0.001(2) 0.005(2)
C12 0.030(3) 0.034(3) 0.019(3) 0.004(2) 0.007(2) 0.008(2)
C13 0.040(3) 0.028(3) 0.023(3) -0.001(3) 0.001(2) 0.010(2)
C14 0.034(3) 0.020(3) 0.030(3) 0.002(2) -0.007(2) 0.008(2)
C15 0.025(3) 0.016(3) 0.024(3) 0.002(2) -0.003(2) 0.006(2)
C16 0.020(3) 0.020(3) 0.018(3) -0.002(2) -0.001(2) 0.003(2)
C21 0.014(2) 0.017(2) 0.015(2) 0.0027(19) -0.0020(19) 0.004(2)
C22 0.020(3) 0.018(2) 0.026(3) 0.002(2) -0.002(2) 0.001(2)
C23 0.020(3) 0.023(3) 0.030(3) 0.008(2) 0.001(2) 0.003(2)
C24 0.017(3) 0.022(3) 0.031(3) 0.001(2) -0.002(2) 0.002(2)
C25 0.024(3) 0.017(3) 0.027(3) -0.005(2) -0.007(2) -0.004(2)
C26 0.022(3) 0.018(3) 0.020(3) 0.005(2) -0.004(2) 0.001(2)
C31 0.018(3) 0.013(2) 0.023(3) 0.005(2) 0.004(2) 0.003(2)
C32 0.022(3) 0.018(3) 0.028(3) 0.001(2) 0.002(2) 0.004(2)
C33 0.031(3) 0.016(3) 0.043(4) 0.000(2) 0.012(3) 0.001(2)
C34 0.033(3) 0.021(3) 0.041(4) 0.009(2) 0.019(3) 0.014(3)
C35 0.028(3) 0.029(3) 0.026(3) 0.015(2) 0.005(2) 0.004(2)
C36 0.019(3) 0.021(3) 0.021(3) 0.003(2) 0.002(2) 0.005(2)
C41 0.013(2) 0.016(2) 0.025(3) 0.0026(19) 0.000(2) 0.001(2)
C42 0.016(2) 0.022(3) 0.027(3) 0.001(2) 0.000(2) -0.002(2)
C43 0.017(3) 0.022(3) 0.033(3) -0.004(2) -0.002(2) -0.005(2)
C44 0.016(3) 0.025(3) 0.041(3) -0.005(2) 0.002(2) -0.002(2)
C45 0.022(3) 0.023(3) 0.028(3) 0.002(2) 0.009(2) 0.003(2)
C46 0.017(2) 0.018(3) 0.020(3) 0.001(2) 0.000(2) -0.002(2)
C51 0.015(2) 0.018(2) 0.019(3) -0.0018(19) -0.007(2) -0.001(2)
C52 0.023(3) 0.018(3) 0.020(3) -0.007(2) -0.003(2) 0.000(2)
C53 0.037(3) 0.025(3) 0.022(3) -0.008(2) -0.010(2) 0.002(2)
C54 0.034(3) 0.023(3) 0.033(3) 0.003(2) -0.019(3) 0.001(2)
C55 0.025(3) 0.024(3) 0.036(3) 0.006(2) -0.010(2) -0.006(3)
C56 0.019(3) 0.023(3) 0.023(3) 0.001(2) -0.005(2) -0.004(2)
C61 0.014(2) 0.012(2) 0.023(3) -0.0037(19) 0.0052(19) 0.001(2)
C62 0.021(3) 0.018(3) 0.023(3) -0.002(2) 0.004(2) -0.002(2)
C63 0.016(3) 0.024(3) 0.035(3) 0.003(2) 0.007(2) 0.002(2)
C64 0.026(3) 0.028(3) 0.034(3) 0.002(2) 0.010(2) -0.008(3)
C65 0.031(3) 0.025(3) 0.025(3) -0.007(2) 0.004(2) -0.006(2)
C66 0.018(3) 0.024(3) 0.024(3) -0.001(2) 0.002(2) -0.003(2)
C71 0.017(2) 0.012(2) 0.024(3) 0.0013(19) -0.003(2) 0.001(2)
C72 0.017(2) 0.024(3) 0.023(3) -0.004(2) 0.000(2) -0.004(2)
C73 0.021(3) 0.027(3) 0.038(3) -0.005(2) 0.004(2) 0.006(2)
C74 0.020(3) 0.027(3) 0.040(3) -0.003(2) -0.007(3) 0.000(3)
C75 0.025(3) 0.027(3) 0.024(3) 0.000(2) -0.007(2) -0.005(2)
C76 0.017(2) 0.021(3) 0.025(3) 0.004(2) -0.001(2) 0.001(2)
C81 0.016(2) 0.022(3) 0.021(3) 0.003(2) 0.000(2) -0.007(2)
C82 0.020(3) 0.025(3) 0.022(3) 0.000(2) -0.001(2) -0.003(2)
C83 0.028(3) 0.031(3) 0.025(3) 0.000(2) 0.005(2) -0.007(2)
C84 0.020(3) 0.047(4) 0.040(4) 0.004(3) -0.002(3) -0.015(3)
C85 0.030(3) 0.034(3) 0.040(4) 0.016(3) -0.005(3) -0.005(3)
C86 0.024(3) 0.023(3) 0.037(3) 0.006(2) -0.002(2) -0.007(2)
C91 0.017(2) 0.015(2) 0.020(3) 0.0049(19) -0.004(2) -0.004(2)
C92 0.024(3) 0.017(3) 0.023(3) -0.002(2) 0.000(2) 0.000(2)
C93 0.025(3) 0.020(3) 0.033(3) -0.001(2) -0.005(2) -0.005(2)
C94 0.026(3) 0.020(3) 0.028(3) 0.005(2) -0.014(2) -0.007(2)
C95 0.021(3) 0.028(3) 0.016(2) 0.010(2) -0.001(2) -0.007(2)
C96 0.019(3) 0.019(3) 0.017(3) 0.004(2) -0.003(2) -0.003(2)
C97 0.054(4) 0.033(3) 0.024(3) 0.005(3) -0.004(3) 0.004(3)
C98 0.086(6) 0.057(5) 0.045(4) 0.020(4) 0.002(4) 0.006(4)
C99 0.052(4) 0.049(4) 0.042(4) -0.019(3) -0.005(3) 0.008(3)

loop_
_atom_type_symbol
_atom_type_description
_atom_type_scat_dispersion_real
_atom_type_scat_dispersion_imag
_atom_type_scat_source
C C 0.0033 0.0016 'International Tables Vol C Tables 4.2.6.8 and 6.1.1.4'
H H 0.0000 0.0000 'International Tables Vol C Tables 4.2.6.8 and 6.1.1.4'
O O 0.0106 0.0060 'International Tables Vol C Tables 4.2.6.8 and 6.1.1.4'
F F 0.0171 0.0103 'International Tables Vol C Tables 4.2.6.8 and 6.1.1.4'
P P 0.1023 0.0942 'International Tables Vol C Tables 4.2.6.8 and 6.1.1.4'
S S 0.1246 0.1234 'International Tables Vol C Tables 4.2.6.8 and 6.1.1.4'
Cl Cl 0.1484 0.1585 'International Tables Vol C Tables 4.2.6.8 and 6.1.1.4'
Ru Ru -1.2594 0.8363 'International Tables Vol C Tables 4.2.6.8 and 6.1.1.4'

loop_
_geom_angle_atom_site_label_1
_geom_angle_atom_site_label_2
_geom_angle_atom_site_label_3
_geom_angle_site_symmetry_1
_geom_angle_site_symmetry_3
_geom_angle
_geom_angle_publ_flag
P2 Ru P3 . . 87.81(5) y
P2 Ru Cl1 . . 131.42(5) y
P3 Ru Cl1 . . 140.73(5) y
P2 Ru P1 . . 89.44(4) y
P3 Ru P1 . . 99.68(4) y
Cl1 Ru P1 . . 84.49(4) y
P2 Ru P4 . . 99.48(4) y
P3 Ru P4 . . 89.39(4) y
Cl1 Ru P4 . . 83.10(4) y
P1 Ru P4 . . 167.55(4) y
O5 S O7 . . 115.2(2) ?
O5 S O6 . . 115.4(2) ?
O7 S O6 . . 114.6(2) ?
O5 S C97 . . 103.8(2) ?
O7 S C97 . . 104.2(3) ?
O6 S C97 . . 101.1(3) ?
O1 P1 C21 . . 106.7(2) ?
O1 P1 C31 . . 95.4(2) ?
C21 P1 C31 . . 99.6(2) ?
O1 P1 Ru . . 120.89(13) ?
C21 P1 Ru . . 112.07(16) ?
C31 P1 Ru . . 119.11(15) ?
O2 P2 C51 . . 97.2(2) ?
O2 P2 C41 . . 105.1(2) ?
C51 P2 C41 . . 100.0(2) ?
O2 P2 Ru . . 115.97(13) ?
C51 P2 Ru . . 122.52(16) ?
C41 P2 Ru . . 113.23(17) ?
O3 P3 C71 . . 106.5(2) ?
O3 P3 C61 . . 97.1(2) ?
C71 P3 C61 . . 98.6(2) ?
O3 P3 Ru . . 114.53(13) ?
C71 P3 Ru . . 110.89(17) ?
C61 P3 Ru . . 126.64(15) ?
O4 P4 C81 . . 104.2(2) ?
O4 P4 C91 . . 93.7(2) ?
C81 P4 C91 . . 100.8(2) ?
O4 P4 Ru . . 123.02(13) ?
C81 P4 Ru . . 113.65(17) ?
C91 P4 Ru . . 117.66(15) ?
C1 O1 P1 . . 130.4(3) ?
C6 O2 P2 . . 130.8(3) ?
C11 O3 P3 . . 129.7(3) ?
C16 O4 P4 . . 136.0(3) ?
O1 C1 C6 . . 108.9(4) ?
O1 C1 C2 . . 106.1(4) ?
C6 C1 C2 . . 109.6(4) ?
O1 C1 H1 . . 110.7 ?
C6 C1 H1 . . 110.7 ?
C2 C1 H1 . . 110.7 ?
C1 C2 C3 . . 110.1(4) ?
C1 C2 H2A . . 109.6 ?
C3 C2 H2A . . 109.6 ?
C1 C2 H2B . . 109.6 ?
C3 C2 H2B . . 109.6 ?
H2A C2 H2B . . 108.2 ?
C4 C3 C2 . . 111.2(4) ?
C4 C3 H3A . . 109.4 ?
C2 C3 H3A . . 109.4 ?
C4 C3 H3B . . 109.4 ?
C2 C3 H3B . . 109.4 ?
H3A C3 H3B . . 108.0 ?
C3 C4 C5 . . 111.4(4) ?
C3 C4 H4A . . 109.4 ?
C5 C4 H4A . . 109.4 ?
C3 C4 H4B . . 109.4 ?
C5 C4 H4B . . 109.4 ?
H4A C4 H4B . . 108.0 ?
C4 C5 C6 . . 112.9(4) ?
C4 C5 H5A . . 109.0 ?
C6 C5 H5A . . 109.0 ?
C4 C5 H5B . . 109.0 ?
C6 C5 H5B . . 109.0 ?
H5A C5 H5B . . 107.8 ?
O2 C6 C1 . . 111.6(4) ?
O2 C6 C5 . . 104.4(4) ?
C1 C6 C5 . . 112.0(4) ?
O2 C6 H6 . . 109.6 ?
C1 C6 H6 . . 109.6 ?
C5 C6 H6 . . 109.6 ?
O3 C11 C16 . . 109.3(4) ?
O3 C11 C12 . . 106.9(4) ?
C16 C11 C12 . . 112.9(4) ?
O3 C11 H11 . . 109.2 ?
C16 C11 H11 . . 109.2 ?
C12 C11 H11 . . 109.2 ?
C11 C12 C13 . . 109.9(4) ?
C11 C12 H12A . . 109.7 ?
C13 C12 H12A . . 109.7 ?
C11 C12 H12B . . 109.7 ?
C13 C12 H12B . . 109.7 ?
H12A C12 H12B . . 108.2 ?
C14 C13 C12 . . 110.3(4) ?
C14 C13 H13A . . 109.6 ?
C12 C13 H13A . . 109.6 ?
C14 C13 H13B . . 109.6 ?
C12 C13 H13B . . 109.6 ?
H13A C13 H13B . . 108.1 ?
C15 C14 C13 . . 110.8(4) ?
C15 C14 H14A . . 109.5 ?
C13 C14 H14A . . 109.5 ?
C15 C14 H14B . . 109.5 ?
C13 C14 H14B . . 109.5 ?
H14A C14 H14B . . 108.1 ?
C14 C15 C16 . . 112.0(4) ?
C14 C15 H15A . . 109.2 ?
C16 C15 H15A . . 109.2 ?
C14 C15 H15B . . 109.2 ?
C16 C15 H15B . . 109.2 ?
H15A C15 H15B . . 107.9 ?
O4 C16 C11 . . 109.2(4) ?
O4 C16 C15 . . 105.5(4) ?
C11 C16 C15 . . 109.7(4) ?
O4 C16 H16 . . 110.8 ?
C11 C16 H16 . . 110.8 ?
C15 C16 H16 . . 110.8 ?
C22 C21 C26 . . 119.5(4) ?
C22 C21 P1 . . 121.0(4) ?
C26 C21 P1 . . 119.5(4) ?
C23 C22 C21 . . 119.8(5) ?
C23 C22 H22 . . 120.1 ?
C21 C22 H22 . . 120.1 ?
C22 C23 C24 . . 120.7(5) ?
C22 C23 H23 . . 119.7 ?
C24 C23 H23 . . 119.7 ?
C25 C24 C23 . . 119.6(5) ?
C25 C24 H24 . . 120.2 ?
C23 C24 H24 . . 120.2 ?
C24 C25 C26 . . 120.5(5) ?
C24 C25 H25 . . 119.7 ?
C26 C25 H25 . . 119.7 ?
C25 C26 C21 . . 119.9(4) ?
C25 C26 H26 . . 120.0 ?
C21 C26 H26 . . 120.0 ?
C32 C31 C36 . . 119.0(4) ?
C32 C31 P1 . . 120.2(4) ?
C36 C31 P1 . . 120.8(4) ?
C33 C32 C31 . . 120.2(5) ?
C33 C32 H32 . . 119.9 ?
C31 C32 H32 . . 119.9 ?
C34 C33 C32 . . 120.2(5) ?
C34 C33 H33 . . 119.9 ?
C32 C33 H33 . . 119.9 ?
C35 C34 C33 . . 120.0(5) ?
C35 C34 H34 . . 120.0 ?
C33 C34 H34 . . 120.0 ?
C34 C35 C36 . . 120.1(5) ?
C34 C35 H35 . . 119.9 ?
C36 C35 H35 . . 119.9 ?
C35 C36 C31 . . 120.4(5) ?
C35 C36 H36 . . 119.8 ?
C31 C36 H36 . . 119.8 ?
C46 C41 C42 . . 119.2(4) ?
C46 C41 P2 . . 123.1(4) ?
C42 C41 P2 . . 117.7(4) ?
C43 C42 C41 . . 120.1(5) ?
C43 C42 H42 . . 119.9 ?
C41 C42 H42 . . 119.9 ?
C44 C43 C42 . . 120.3(5) ?
C44 C43 H43 . . 119.9 ?
C42 C43 H43 . . 119.9 ?
C43 C44 C45 . . 120.5(5) ?
C43 C44 H44 . . 119.7 ?
C45 C44 H44 . . 119.7 ?
C44 C45 C46 . . 119.9(5) ?
C44 C45 H45 . . 120.1 ?
C46 C45 H45 . . 120.1 ?
C41 C46 C45 . . 120.0(5) ?
C41 C46 H46 . . 120.0 ?
C45 C46 H46 . . 120.0 ?
C56 C51 C52 . . 118.0(4) ?
C56 C51 P2 . . 121.3(4) ?
C52 C51 P2 . . 120.6(4) ?
C53 C52 C51 . . 120.3(5) ?
C53 C52 H52 . . 119.8 ?
C51 C52 H52 . . 119.8 ?
C52 C53 C54 . . 120.7(5) ?
C52 C53 H53 . . 119.7 ?
C54 C53 H53 . . 119.7 ?
C55 C54 C53 . . 119.5(5) ?
C55 C54 H54 . . 120.3 ?
C53 C54 H54 . . 120.3 ?
C56 C55 C54 . . 120.3(5) ?
C56 C55 H55 . . 119.8 ?
C54 C55 H55 . . 119.8 ?
C55 C56 C51 . . 121.2(5) ?
C55 C56 H56 . . 119.4 ?
C51 C56 H56 . . 119.4 ?
C62 C61 C66 . . 119.0(4) ?
C62 C61 P3 . . 120.5(4) ?
C66 C61 P3 . . 120.4(4) ?
C61 C62 C63 . . 120.6(5) ?
C61 C62 H62 . . 119.7 ?
C63 C62 H62 . . 119.7 ?
C64 C63 C62 . . 120.0(5) ?
C64 C63 H63 . . 120.0 ?
C62 C63 H63 . . 120.0 ?
C65 C64 C63 . . 120.1(5) ?
C65 C64 H64 . . 120.0 ?
C63 C64 H64 . . 120.0 ?
C64 C65 C66 . . 120.2(5) ?
C64 C65 H65 . . 119.9 ?
C66 C65 H65 . . 119.9 ?
C65 C66 C61 . . 120.1(5) ?
C65 C66 H66 . . 120.0 ?
C61 C66 H66 . . 120.0 ?
C76 C71 C72 . . 119.1(4) ?
C76 C71 P3 . . 122.6(4) ?
C72 C71 P3 . . 118.3(4) ?
C73 C72 C71 . . 120.4(5) ?
C73 C72 H72 . . 119.8 ?
C71 C72 H72 . . 119.8 ?
C72 C73 C74 . . 119.8(5) ?
C72 C73 H73 . . 120.1 ?
C74 C73 H73 . . 120.1 ?
C75 C74 C73 . . 120.7(5) ?
C75 C74 H74 . . 119.6 ?
C73 C74 H74 . . 119.6 ?
C74 C75 C76 . . 120.2(5) ?
C74 C75 H75 . . 119.9 ?
C76 C75 H75 . . 119.9 ?
C75 C76 C71 . . 119.7(5) ?
C75 C76 H76 . . 120.2 ?
C71 C76 H76 . . 120.2 ?
C82 C81 C86 . . 119.3(5) ?
C82 C81 P4 . . 121.1(4) ?
C86 C81 P4 . . 119.6(4) ?
C83 C82 C81 . . 120.5(5) ?
C83 C82 H82 . . 119.7 ?
C81 C82 H82 . . 119.7 ?
C84 C83 C82 . . 119.6(5) ?
C84 C83 H83 . . 120.2 ?
C82 C83 H83 . . 120.2 ?
C83 C84 C85 . . 120.5(5) ?
C83 C84 H84 . . 119.7 ?
C85 C84 H84 . . 119.7 ?
C84 C85 C86 . . 120.2(5) ?
C84 C85 H85 . . 119.9 ?
C86 C85 H85 . . 119.9 ?
C85 C86 C81 . . 119.9(5) ?
C85 C86 H86 . . 120.0 ?
C81 C86 H86 . . 120.0 ?
C96 C91 C92 . . 118.3(4) ?
C96 C91 P4 . . 121.8(4) ?
C92 C91 P4 . . 119.7(4) ?
C93 C92 C91 . . 120.8(5) ?
C93 C92 H92 . . 119.6 ?
C91 C92 H92 . . 119.6 ?
C94 C93 C92 . . 120.1(5) ?
C94 C93 H93 . . 119.9 ?
C92 C93 H93 . . 119.9 ?
C93 C94 C95 . . 120.0(5) ?
C93 C94 H94 . . 120.0 ?
C95 C94 H94 . . 120.0 ?
C96 C95 C94 . . 120.2(5) ?
C96 C95 H95 . . 119.9 ?
C94 C95 H95 . . 119.9 ?
C95 C96 C91 . . 120.5(5) ?
C95 C96 H96 . . 119.8 ?
C91 C96 H96 . . 119.8 ?
F2 C97 F3 . . 107.9(5) ?
F2 C97 F1 . . 106.7(5) ?
F3 C97 F1 . . 107.2(5) ?
F2 C97 S . . 112.0(4) ?
F3 C97 S . . 111.8(4) ?
F1 C97 S . . 111.0(4) ?
Cl2 C98 Cl3 . . 111.9(4) ?
Cl2 C98 H98A . . 109.2 ?
Cl3 C98 H98A . . 109.2 ?
Cl2 C98 H98B . . 109.2 ?
Cl3 C98 H98B . . 109.2 ?
H98A C98 H98B . . 107.9 ?
Cl5 C99 Cl4 . . 112.6(4) ?
Cl5 C99 H99A . . 109.1 ?
Cl4 C99 H99A . . 109.1 ?
Cl5 C99 H99B . . 109.1 ?
Cl4 C99 H99B . . 109.1 ?
H99A C99 H99B . . 107.8 ?

loop_
_geom_bond_atom_site_label_1
_geom_bond_atom_site_label_2
_geom_bond_site_symmetry_2
_geom_bond_distance
_geom_bond_publ_flag
Ru P2 . 2.2237(13) y
Ru P3 . 2.2430(13) y
Ru Cl1 . 2.3838(13) y
Ru P1 . 2.3935(12) y
Ru P4 . 2.4170(13) y
Cl2 C98 . 1.751(8) ?
Cl3 C98 . 1.757(7) ?
Cl4 C99 . 1.753(6) ?
Cl5 C99 . 1.743(7) ?
S O5 . 1.438(4) ?
S O7 . 1.439(4) ?
S O6 . 1.448(4) ?
S C97 . 1.809(6) ?
P1 O1 . 1.611(3) ?
P1 C21 . 1.821(5) ?
P1 C31 . 1.835(5) ?
P2 O2 . 1.613(3) ?
P2 C51 . 1.822(5) ?
P2 C41 . 1.823(5) ?
P3 O3 . 1.612(3) ?
P3 C71 . 1.820(5) ?
P3 C61 . 1.832(5) ?
P4 O4 . 1.611(3) ?
P4 C81 . 1.819(5) ?
P4 C91 . 1.834(5) ?
F1 C97 . 1.350(7) ?
F2 C97 . 1.332(6) ?
F3 C97 . 1.333(7) ?
O1 C1 . 1.457(6) ?
O2 C6 . 1.447(6) ?
O3 C11 . 1.451(6) ?
O4 C16 . 1.430(6) ?
C1 C6 . 1.505(7) ?
C1 C2 . 1.520(7) ?
C1 H1 . 0.9800 ?
C2 C3 . 1.526(7) ?
C2 H2A . 0.9700 ?
C2 H2B . 0.9700 ?
C3 C4 . 1.519(7) ?
C3 H3A . 0.9700 ?
C3 H3B . 0.9700 ?
C4 C5 . 1.528(7) ?
C4 H4A . 0.9700 ?
C4 H4B . 0.9700 ?
C5 C6 . 1.533(7) ?
C5 H5A . 0.9700 ?
C5 H5B . 0.9700 ?
C6 H6 . 0.9800 ?
C11 C16 . 1.517(7) ?
C11 C12 . 1.518(7) ?
C11 H11 . 0.9800 ?
C12 C13 . 1.523(7) ?
C12 H12A . 0.9700 ?
C12 H12B . 0.9700 ?
C13 C14 . 1.523(8) ?
C13 H13A . 0.9700 ?
C13 H13B . 0.9700 ?
C14 C15 . 1.521(7) ?
C14 H14A . 0.9700 ?
C14 H14B . 0.9700 ?
C15 C16 . 1.527(7) ?
C15 H15A . 0.9700 ?
C15 H15B . 0.9700 ?
C16 H16 . 0.9800 ?
C21 C22 . 1.390(6) ?
C21 C26 . 1.396(7) ?
C22 C23 . 1.385(7) ?
C22 H22 . 0.9300 ?
C23 C24 . 1.386(7) ?
C23 H23 . 0.9300 ?
C24 C25 . 1.378(7) ?
C24 H24 . 0.9300 ?
C25 C26 . 1.388(7) ?
C25 H25 . 0.9300 ?
C26 H26 . 0.9300 ?
C31 C32 . 1.396(7) ?
C31 C36 . 1.396(7) ?
C32 C33 . 1.390(7) ?
C32 H32 . 0.9300 ?
C33 C34 . 1.387(8) ?
C33 H33 . 0.9300 ?
C34 C35 . 1.383(8) ?
C34 H34 . 0.9300 ?
C35 C36 . 1.388(7) ?
C35 H35 . 0.9300 ?
C36 H36 . 0.9300 ?
C41 C46 . 1.395(7) ?
C41 C42 . 1.404(7) ?
C42 C43 . 1.381(7) ?
C42 H42 . 0.9300 ?
C43 C44 . 1.380(7) ?
C43 H43 . 0.9300 ?
C44 C45 . 1.381(7) ?
C44 H44 . 0.9300 ?
C45 C46 . 1.397(7) ?
C45 H45 . 0.9300 ?
C46 H46 . 0.9300 ?
C51 C56 . 1.389(7) ?
C51 C52 . 1.410(7) ?
C52 C53 . 1.379(7) ?
C52 H52 . 0.9300 ?
C53 C54 . 1.383(8) ?
C53 H53 . 0.9300 ?
C54 C55 . 1.382(8) ?
C54 H54 . 0.9300 ?
C55 C56 . 1.379(7) ?
C55 H55 . 0.9300 ?
C56 H56 . 0.9300 ?
C61 C62 . 1.385(7) ?
C61 C66 . 1.395(7) ?
C62 C63 . 1.389(7) ?
C62 H62 . 0.9300 ?
C63 C64 . 1.380(8) ?
C63 H63 . 0.9300 ?
C64 C65 . 1.376(7) ?
C64 H64 . 0.9300 ?
C65 C66 . 1.391(7) ?
C65 H65 . 0.9300 ?
C66 H66 . 0.9300 ?
C71 C76 . 1.400(7) ?
C71 C72 . 1.402(7) ?
C72 C73 . 1.373(7) ?
C72 H72 . 0.9300 ?
C73 C74 . 1.386(8) ?
C73 H73 . 0.9300 ?
C74 C75 . 1.370(7) ?
C74 H74 . 0.9300 ?
C75 C76 . 1.391(7) ?
C75 H75 . 0.9300 ?
C76 H76 . 0.9300 ?
C81 C82 . 1.392(7) ?
C81 C86 . 1.394(7) ?
C82 C83 . 1.388(7) ?
C82 H82 . 0.9300 ?
C83 C84 . 1.380(8) ?
C83 H83 . 0.9300 ?
C84 C85 . 1.381(8) ?
C84 H84 . 0.9300 ?
C85 C86 . 1.388(8) ?
C85 H85 . 0.9300 ?
C86 H86 . 0.9300 ?
C91 C96 . 1.392(7) ?
C91 C92 . 1.403(7) ?
C92 C93 . 1.381(7) ?
C92 H92 . 0.9300 ?
C93 C94 . 1.368(7) ?
C93 H93 . 0.9300 ?
C94 C95 . 1.395(7) ?
C94 H94 . 0.9300 ?
C95 C96 . 1.379(7) ?
C95 H95 . 0.9300 ?
C96 H96 . 0.9300 ?
C98 H98A . 0.9700 ?
C98 H98B . 0.9700 ?
C99 H99A . 0.9700 ?
C99 H99B . 0.9700 ?
